data_2242714
loop_
_publ_author_name
'Addala, Abderezak'
'Setifi, Zouaoui'
'Morimoto, Yukio'
'Artetxe, Be\~nat'
'Matsumoto, Takashi'
'Guti\'errez-Zorrilla, Juan M.'
'Glidewell, Christopher'

_publ_section_title
;
 Six tris(bipyridyl)iron(II) complexes with 2-substituted
 1,1,3,3-tetracyanopropenide, perchlorate and tetrafluoridoborate anions;
 order <i>versus</i> disorder, hydrogen bonding and
 C---N&#x00B7;&#x00B7;&#x00B7;\p interactions
;
_journal_coeditor_code SJ5565
_journal_issue 12
_journal_name_full 'Acta Crystallographica Section E'
_journal_page_first 1717
_journal_page_last 1726
_journal_paper_doi 10.1107/S2056989018015426
_journal_volume 74
_journal_year 2018
_chemical_formula_iupac '[Fe (C12 H12 N2)3] (C8 H3 N4 O) (B F4), 0.926C2 H2 O'
_chemical_formula_moiety 'C36 H36 Fe N6 2+, C8 H3 N4 O -, B F4 -, 0.926(C2 H6 O)'
_chemical_formula_sum 'C45.85 H44.56 B F4 Fe N10 O1.93'
_chemical_formula_weight 909.18
_chemical_name_systematic
;
Tris(5,5'-dimethyl-2,2'-bipyridine)iron(II)
1,1,3,3-tetracyano-2-methoxypropenide tetrafluoridoborate ethanol 0.926-solvate
;
_space_group_crystal_system monoclinic
_space_group_IT_number 14
_space_group_name_Hall '-P 2yn'
_space_group_name_H-M_alt 'P 1 21/n 1'
_symmetry_space_group_name_Hall '-P 2yn'
_symmetry_space_group_name_H-M 'P 1 21/n 1'
_atom_sites_solution_hydrogens geom
_audit_creation_method SHELXL-2014
_cell_angle_alpha 90
_cell_angle_beta 100.444(3)
_cell_angle_gamma 90
_cell_formula_units_Z 4
_cell_length_a 11.6979(4)
_cell_length_b 25.7716(7)
_cell_length_c 14.1055(4)
_cell_measurement_reflns_used 9605
_cell_measurement_temperature 100(2)
_cell_measurement_theta_max 28.320
_cell_measurement_theta_min 1.580
_cell_volume 4182.0(2)
_computing_cell_refinement
;
CrysAlis PRO (Rigaku OD, 2015)
;
_computing_data_collection
;
CrysAlis PRO (Rigaku OD, 2015)
;
_computing_data_reduction
;
CrysAlis PRO (Rigaku OD, 2015)
;
_computing_molecular_graphics
;
PLATON (Spek, 2009)
;
_computing_publication_material 'SHELXL2014 and PLATON'
_computing_structure_refinement
;
SHELXL2014 (Sheldrick, 2015b)
;
_computing_structure_solution
;
<i>Olex2.solve</i> (Dolomanov <i>et al.</i>,  2009)
;
_diffrn_ambient_temperature 100(2)
_diffrn_measured_fraction_theta_full 1.000
_diffrn_measured_fraction_theta_max 1.000
_diffrn_measurement_device_type 'SuperNova, Single source at offset, Eos'
_diffrn_measurement_method '\w scans'
_diffrn_radiation_monochromator mirror
_diffrn_radiation_type MoK\a
_diffrn_radiation_wavelength 0.71073
_diffrn_reflns_av_R_equivalents 0.0903
_diffrn_reflns_av_unetI/netI 0.0978
_diffrn_reflns_limit_h_max 14
_diffrn_reflns_limit_h_min -14
_diffrn_reflns_limit_k_max 32
_diffrn_reflns_limit_k_min -28
_diffrn_reflns_limit_l_max 17
_diffrn_reflns_limit_l_min -17
_diffrn_reflns_number 32301
_diffrn_reflns_theta_full 25.242
_diffrn_reflns_theta_max 26.549
_diffrn_reflns_theta_min 1.580
_diffrn_source 'SuperNova (Mo) X-ray Source'
_diffrn_standards_decay_% 0
_diffrn_standards_interval_count 0
_diffrn_standards_interval_time 0
_diffrn_standards_number 0
_exptl_absorpt_coefficient_mu 0.432
_exptl_absorpt_correction_T_max 0.917
_exptl_absorpt_correction_T_min 0.540
_exptl_absorpt_correction_type multi-scan
_exptl_absorpt_process_details
;
(CrysAlis PRO; Rigaku OD, 2015)
;
_exptl_crystal_colour red
_exptl_crystal_density_diffrn 1.444
_exptl_crystal_description block
_exptl_crystal_F_000 1888
_exptl_crystal_size_max 0.290
_exptl_crystal_size_mid 0.240
_exptl_crystal_size_min 0.200
_refine_diff_density_max 0.463
_refine_diff_density_min -0.499
_refine_ls_extinction_method none
_refine_ls_goodness_of_fit_ref 1.049
_refine_ls_hydrogen_treatment constr
_refine_ls_matrix_type full
_refine_ls_number_parameters 627
_refine_ls_number_reflns 8711
_refine_ls_number_restraints 10
_refine_ls_restrained_S_all 1.049
_refine_ls_R_factor_all 0.0993
_refine_ls_R_factor_gt 0.0617
_refine_ls_shift/su_max 0.000
_refine_ls_shift/su_mean 0.000
_refine_ls_structure_factor_coef Fsqd
_refine_ls_weighting_details 'w=1/[\s^2^(Fo^2^)+(0.0166P)^2^+4.4870P] where P=(Fo^2^+2Fc^2^)/3'
_refine_ls_weighting_scheme calc
_refine_ls_wR_factor_gt 0.1057
_refine_ls_wR_factor_ref 0.1227
_reflns_number_gt 5956
_reflns_number_total 8711
_reflns_threshold_expression 'I > 2\s(I)'
_cod_data_source_file sj5565sup1.cif
_cod_data_source_block III
_cod_database_code 2242714
_shelx_space_group_comment
;
The symmetry employed for this shelxl refinement is uniquely defined
by the following loop, which should always be used as a source of
symmetry information in preference to the above space-group names.
They are only intended as comments.
;
_shelx_estimated_absorpt_t_min 0.885
_shelx_estimated_absorpt_t_max 0.919
_shelxl_version_number 2.014

loop_
_space_group_symop_operation_xyz
'x, y, z'
'-x+1/2, y+1/2, -z+1/2'
'-x, -y, -z'
'x-1/2, -y-1/2, z-1/2'

loop_
_atom_site_type_symbol
_atom_site_label
_atom_site_fract_x
_atom_site_fract_y
_atom_site_fract_z
_atom_site_U_iso_or_equiv
_atom_site_adp_type
_atom_site_calc_flag
_atom_site_occupancy
_atom_site_disorder_assembly
_atom_site_disorder_group
Fe Fe1 0.23513(4) 0.66041(2) 0.54608(3) 0.01398(12) Uani d 1 . .
N N11 0.1597(2) 0.70958(10) 0.62205(18) 0.0152(6) Uani d 1 . .
C C12 0.2127(3) 0.71417(12) 0.7160(2) 0.0179(7) Uani d 1 . .
C C13 0.1676(3) 0.74606(13) 0.7796(2) 0.0245(8) Uani d 1 . .
H H13 0.2059 0.7491 0.8448 0.029 Uiso calc 1 . .
C C14 0.0661(3) 0.77334(13) 0.7471(3) 0.0253(8) Uani d 1 . .
H H14 0.0337 0.7947 0.7904 0.030 Uiso calc 1 . .
C C15 0.0119(3) 0.76961(12) 0.6517(2) 0.0202(8) Uani d 1 . .
C C16 0.0621(3) 0.73702(12) 0.5925(2) 0.0169(7) Uani d 1 . .
H H16 0.0251 0.7339 0.5270 0.020 Uiso calc 1 . .
C C17 -0.0978(3) 0.79900(13) 0.6126(3) 0.0287(9) Uani d 1 . .
H H17A -0.0777 0.8331 0.5895 0.043 Uiso calc 1 . .
H H17B -0.1435 0.8035 0.6637 0.043 Uiso calc 1 . .
H H17C -0.1434 0.7795 0.5591 0.043 Uiso calc 1 . .
N N21 0.3519(2) 0.65828(10) 0.66713(18) 0.0154(6) Uani d 1 . .
C C22 0.3204(3) 0.68431(12) 0.7421(2) 0.0190(7) Uani d 1 . .
C C23 0.3891(3) 0.68416(14) 0.8329(2) 0.0278(9) Uani d 1 . .
H H23 0.3648 0.7019 0.8849 0.033 Uiso calc 1 . .
C C24 0.4934(3) 0.65773(13) 0.8467(2) 0.0255(8) Uani d 1 . .
H H24 0.5412 0.6571 0.9088 0.031 Uiso calc 1 . .
C C25 0.5287(3) 0.63222(12) 0.7712(2) 0.0210(8) Uani d 1 . .
C C26 0.4541(3) 0.63336(12) 0.6824(2) 0.0186(7) Uani d 1 . .
H H26 0.4768 0.6155 0.6298 0.022 Uiso calc 1 . .
C C27 0.6410(3) 0.60315(13) 0.7820(3) 0.0296(9) Uani d 1 . .
H H27A 0.6286 0.5671 0.7994 0.044 Uiso calc 1 . .
H H27B 0.6983 0.6193 0.8327 0.044 Uiso calc 1 . .
H H27C 0.6698 0.6040 0.7209 0.044 Uiso calc 1 . .
N N31 0.1547(2) 0.59932(10) 0.58809(18) 0.0149(6) Uani d 1 . .
C C32 0.1888(3) 0.55282(12) 0.5563(2) 0.0160(7) Uani d 1 . .
C C33 0.1390(3) 0.50670(12) 0.5792(2) 0.0202(8) Uani d 1 . .
H H33 0.1642 0.4745 0.5573 0.024 Uiso calc 1 . .
C C34 0.0527(3) 0.50802(13) 0.6338(2) 0.0238(8) Uani d 1 . .
H H34 0.0190 0.4765 0.6503 0.029 Uiso calc 1 . .
C C35 0.0147(3) 0.55486(12) 0.6650(2) 0.0190(7) Uani d 1 . .
C C36 0.0702(3) 0.59912(13) 0.6410(2) 0.0175(7) Uani d 1 . .
H H36 0.0470 0.6315 0.6635 0.021 Uiso calc 1 . .
C C37 -0.0803(3) 0.55859(14) 0.7231(3) 0.0286(9) Uani d 1 . .
H H37A -0.1519 0.5437 0.6864 0.043 Uiso calc 1 . .
H H37B -0.0935 0.5951 0.7373 0.043 Uiso calc 1 . .
H H37C -0.0576 0.5394 0.7836 0.043 Uiso calc 1 . .
N N41 0.3126(2) 0.60601(9) 0.48313(18) 0.0142(6) Uani d 1 . .
C C42 0.2776(3) 0.55644(12) 0.4960(2) 0.0155(7) Uani d 1 . .
C C43 0.3250(3) 0.51450(12) 0.4546(2) 0.0207(8) Uani d 1 . .
H H43 0.2994 0.4802 0.4643 0.025 Uiso calc 1 . .
C C44 0.4091(3) 0.52288(12) 0.3993(2) 0.0201(8) Uani d 1 . .
H H44 0.4406 0.4944 0.3699 0.024 Uiso calc 1 . .
C C45 0.4477(3) 0.57270(12) 0.3866(2) 0.0188(7) Uani d 1 . .
C C46 0.3958(3) 0.61268(12) 0.4302(2) 0.0169(7) Uani d 1 . .
H H46 0.4213 0.6471 0.4218 0.020 Uiso calc 1 . .
C C47 0.5417(3) 0.58434(13) 0.3303(3) 0.0277(9) Uani d 1 . .
H H47A 0.6043 0.5588 0.3462 0.042 Uiso calc 1 . .
H H47B 0.5726 0.6192 0.3467 0.042 Uiso calc 1 . .
H H47C 0.5097 0.5827 0.2612 0.042 Uiso calc 1 . .
N N51 0.1182(2) 0.67020(10) 0.42817(18) 0.0146(6) Uani d 1 . .
C C52 0.1447(3) 0.70711(12) 0.3669(2) 0.0153(7) Uani d 1 . .
C C53 0.0688(3) 0.71869(12) 0.2819(2) 0.0210(8) Uani d 1 . .
H H53 0.0883 0.7449 0.2403 0.025 Uiso calc 1 . .
C C54 -0.0346(3) 0.69226(13) 0.2579(2) 0.0207(8) Uani d 1 . .
H H54 -0.0860 0.6997 0.1992 0.025 Uiso calc 1 . .
C C55 -0.0636(3) 0.65454(12) 0.3200(2) 0.0173(7) Uani d 1 . .
C C56 0.0161(3) 0.64516(11) 0.4042(2) 0.0155(7) Uani d 1 . .
H H56 -0.0026 0.6195 0.4472 0.019 Uiso calc 1 . .
C C57 -0.1747(3) 0.62445(13) 0.2997(2) 0.0243(8) Uani d 1 . .
H H57A -0.1635 0.5931 0.2630 0.036 Uiso calc 1 . .
H H57B -0.2357 0.6459 0.2620 0.036 Uiso calc 1 . .
H H57C -0.1977 0.6146 0.3606 0.036 Uiso calc 1 . .
N N61 0.3121(2) 0.71704(9) 0.48812(18) 0.0134(6) Uani d 1 . .
C C62 0.2554(3) 0.73341(12) 0.4005(2) 0.0151(7) Uani d 1 . .
C C63 0.3026(3) 0.77140(12) 0.3495(2) 0.0181(7) Uani d 1 . .
H H63 0.2622 0.7824 0.2882 0.022 Uiso calc 1 . .
C C64 0.4085(3) 0.79319(12) 0.3884(2) 0.0188(7) Uani d 1 . .
H H64 0.4411 0.8192 0.3537 0.023 Uiso calc 1 . .
C C65 0.4674(3) 0.77724(12) 0.4779(2) 0.0173(7) Uani d 1 . .
C C66 0.4149(3) 0.73861(12) 0.5243(2) 0.0159(7) Uani d 1 . .
H H66 0.4545 0.7269 0.5853 0.019 Uiso calc 1 . .
C C67 0.5825(3) 0.79909(13) 0.5253(3) 0.0266(9) Uani d 1 . .
H H67A 0.6215 0.8145 0.4762 0.040 Uiso calc 1 . .
H H67B 0.6309 0.7713 0.5587 0.040 Uiso calc 1 . .
H H67C 0.5701 0.8258 0.5719 0.040 Uiso calc 1 . .
C C71 0.3083(3) 0.43282(12) 0.9330(2) 0.0183(7) Uani d 1 . .
C C72 0.2302(3) 0.47463(13) 0.9136(2) 0.0191(7) Uani d 1 . .
C C73 0.2549(3) 0.52081(12) 0.8689(2) 0.0193(8) Uani d 1 . .
C C711 0.2742(3) 0.38040(13) 0.9414(2) 0.0198(8) Uani d 1 . .
N N711 0.2510(3) 0.33711(11) 0.9471(2) 0.0269(7) Uani d 1 . .
C C712 0.4297(3) 0.43981(12) 0.9357(2) 0.0222(8) Uani d 1 . .
N N712 0.5284(3) 0.44332(12) 0.9393(2) 0.0318(8) Uani d 1 . .
O O721 0.1229(2) 0.47321(9) 0.93472(16) 0.0235(6) Uani d 1 . .
C C721 0.1002(3) 0.44260(14) 1.0155(3) 0.0303(9) Uani d 1 . .
H H72A 0.0900 0.4061 0.9961 0.046 Uiso calc 1 . .
H H72B 0.0293 0.4553 1.0357 0.046 Uiso calc 1 . .
H H72C 0.1658 0.4457 1.0693 0.046 Uiso calc 1 . .
C C731 0.1897(3) 0.56680(13) 0.8767(2) 0.0225(8) Uani d 1 . .
N N731 0.1388(3) 0.60490(12) 0.8799(2) 0.0308(8) Uani d 1 . .
C C732 0.3408(3) 0.52372(12) 0.8095(3) 0.0240(8) Uani d 1 . .
N N732 0.4049(3) 0.52646(11) 0.7569(2) 0.0340(8) Uani d 1 . .
B B81 0.2551(7) 0.8374(3) 1.0460(5) 0.0243(19) Uani d 0.671(4) A -1
F F81 0.2913(3) 0.80432(12) 0.9803(2) 0.0349(11) Uani d 0.671(4) A -1
F F82 0.2858(4) 0.88810(11) 1.0297(2) 0.0321(10) Uani d 0.671(4) A -1
F F83 0.3080(4) 0.82296(13) 1.1381(2) 0.0556(15) Uani d 0.671(4) A -1
F F84 0.1373(4) 0.83503(16) 1.0391(4) 0.0762(19) Uani d 0.671(4) A -1
B B82 0.2184(10) 0.8355(4) 1.0461(7) 0.0243(19) Uani d 0.329(4) A -2
F F85 0.1924(7) 0.8123(2) 1.1278(4) 0.032(2) Uani d 0.329(4) A -2
F F86 0.1539(7) 0.8123(2) 0.9653(4) 0.040(2) Uani d 0.329(4) A -2
F F87 0.1890(9) 0.8875(2) 1.0447(5) 0.050(3) Uani d 0.329(4) A -2
F F88 0.3339(6) 0.8302(4) 1.0444(8) 0.083(4) Uani d 0.329(4) A -2
O O91 0.7238(3) 0.47482(10) 0.8529(2) 0.0379(9) Uani d 0.926(5) . .
H H91 0.6601 0.4744 0.8724 0.057 Uiso calc 0.926(5) . .
C C91 0.7638(4) 0.42326(16) 0.8462(3) 0.0373(12) Uani d 0.926(5) . .
H H91A 0.6982 0.4007 0.8174 0.045 Uiso calc 0.926(5) . .
H H91B 0.7958 0.4099 0.9115 0.045 Uiso calc 0.926(5) . .
C C92 0.8554(4) 0.42211(16) 0.7854(3) 0.0350(12) Uani d 0.926(5) . .
H H92A 0.9213 0.4436 0.8153 0.053 Uiso calc 0.926(5) . .
H H92B 0.8236 0.4357 0.7212 0.053 Uiso calc 0.926(5) . .
H H92C 0.8816 0.3863 0.7798 0.053 Uiso calc 0.926(5) . .

loop_
_atom_site_aniso_label
_atom_site_aniso_U_11
_atom_site_aniso_U_22
_atom_site_aniso_U_33
_atom_site_aniso_U_12
_atom_site_aniso_U_13
_atom_site_aniso_U_23
Fe1 0.0157(3) 0.0132(2) 0.0134(2) -0.00042(19) 0.00361(18) 0.00030(19)
N11 0.0179(16) 0.0129(14) 0.0150(15) -0.0026(11) 0.0039(11) -0.0022(11)
C12 0.022(2) 0.0170(18) 0.0157(18) -0.0081(14) 0.0073(14) -0.0027(13)
C13 0.028(2) 0.029(2) 0.0163(19) -0.0043(16) 0.0047(15) -0.0059(15)
C14 0.030(2) 0.0208(19) 0.030(2) -0.0067(15) 0.0173(17) -0.0109(16)
C15 0.021(2) 0.0148(18) 0.028(2) -0.0031(14) 0.0127(15) -0.0019(14)
C16 0.024(2) 0.0129(17) 0.0150(18) -0.0041(13) 0.0053(14) 0.0012(13)
C17 0.031(2) 0.024(2) 0.034(2) 0.0074(16) 0.0136(18) -0.0023(16)
N21 0.0181(16) 0.0144(14) 0.0144(14) -0.0049(11) 0.0047(11) 0.0021(11)
C22 0.024(2) 0.0182(18) 0.0160(18) -0.0042(14) 0.0069(14) -0.0004(14)
C23 0.029(2) 0.037(2) 0.017(2) -0.0055(17) 0.0042(16) -0.0018(16)
C24 0.029(2) 0.029(2) 0.0146(19) -0.0038(16) -0.0066(15) 0.0050(15)
C25 0.021(2) 0.0194(19) 0.021(2) -0.0036(14) 0.0013(15) 0.0064(15)
C26 0.022(2) 0.0138(17) 0.0208(19) -0.0020(13) 0.0069(15) 0.0050(14)
C27 0.024(2) 0.025(2) 0.035(2) 0.0012(15) -0.0073(17) 0.0044(17)
N31 0.0175(16) 0.0146(14) 0.0116(14) 0.0016(11) 0.0004(11) 0.0018(11)
C32 0.0179(19) 0.0169(17) 0.0116(17) 0.0000(13) -0.0020(13) 0.0005(13)
C33 0.023(2) 0.0143(17) 0.023(2) -0.0011(14) 0.0047(15) 0.0027(14)
C34 0.024(2) 0.0187(19) 0.028(2) -0.0075(15) 0.0047(16) 0.0044(15)
C35 0.021(2) 0.0202(18) 0.0156(18) -0.0050(14) 0.0028(14) 0.0015(14)
C36 0.017(2) 0.0199(18) 0.0158(18) 0.0003(13) 0.0035(14) -0.0014(14)
C37 0.030(2) 0.033(2) 0.025(2) -0.0075(17) 0.0104(17) 0.0005(16)
N41 0.0172(16) 0.0106(14) 0.0146(15) -0.0014(10) 0.0024(11) -0.0011(11)
C42 0.0160(19) 0.0131(17) 0.0162(18) -0.0003(13) -0.0006(13) 0.0009(13)
C43 0.027(2) 0.0129(17) 0.022(2) -0.0021(14) 0.0038(15) -0.0003(14)
C44 0.021(2) 0.0186(18) 0.0209(19) 0.0028(14) 0.0049(15) -0.0045(14)
C45 0.017(2) 0.0184(18) 0.0207(19) 0.0004(13) 0.0038(14) -0.0022(14)
C46 0.0154(19) 0.0167(18) 0.0179(18) -0.0035(13) 0.0015(14) -0.0002(13)
C47 0.031(2) 0.021(2) 0.036(2) 0.0030(16) 0.0183(18) -0.0041(16)
N51 0.0161(16) 0.0153(15) 0.0138(14) 0.0023(11) 0.0066(11) -0.0006(11)
C52 0.0175(19) 0.0143(17) 0.0150(18) 0.0018(13) 0.0058(13) -0.0029(13)
C53 0.027(2) 0.0189(19) 0.0187(19) -0.0006(14) 0.0071(15) 0.0027(14)
C54 0.020(2) 0.0243(19) 0.0162(18) 0.0020(14) -0.0010(14) 0.0021(14)
C55 0.0194(19) 0.0154(17) 0.0171(18) 0.0013(13) 0.0031(14) -0.0024(14)
C56 0.0185(19) 0.0107(16) 0.0192(18) 0.0011(13) 0.0090(14) -0.0012(13)
C57 0.021(2) 0.028(2) 0.022(2) -0.0022(15) -0.0011(15) 0.0037(15)
N61 0.0173(16) 0.0094(14) 0.0133(14) 0.0018(10) 0.0022(11) -0.0001(10)
C62 0.0188(19) 0.0132(17) 0.0139(17) 0.0029(13) 0.0043(13) -0.0001(13)
C63 0.021(2) 0.0182(18) 0.0158(18) 0.0032(14) 0.0060(14) 0.0030(14)
C64 0.025(2) 0.0143(17) 0.0198(19) -0.0014(14) 0.0109(15) 0.0016(14)
C65 0.019(2) 0.0152(17) 0.0195(19) -0.0006(13) 0.0072(14) -0.0001(14)
C66 0.0134(18) 0.0157(17) 0.0198(18) 0.0003(13) 0.0061(14) -0.0030(13)
C67 0.027(2) 0.026(2) 0.027(2) -0.0096(16) 0.0059(16) 0.0036(16)
C71 0.019(2) 0.0197(18) 0.0163(18) -0.0005(14) 0.0046(14) 0.0006(14)
C72 0.020(2) 0.0237(19) 0.0134(18) -0.0018(14) 0.0029(14) -0.0017(14)
C73 0.023(2) 0.0177(18) 0.0167(19) -0.0025(14) 0.0036(14) 0.0005(14)
C711 0.017(2) 0.024(2) 0.0180(19) 0.0024(15) 0.0028(14) 0.0005(15)
N711 0.0275(19) 0.0246(18) 0.0283(18) -0.0004(14) 0.0043(13) 0.0047(14)
C712 0.027(2) 0.0166(18) 0.024(2) -0.0003(15) 0.0067(16) -0.0055(14)
N712 0.019(2) 0.0362(19) 0.040(2) 0.0001(14) 0.0063(15) -0.0056(15)
O721 0.0138(14) 0.0333(14) 0.0249(14) 0.0001(10) 0.0075(10) 0.0084(11)
C721 0.025(2) 0.033(2) 0.036(2) 0.0036(17) 0.0157(17) 0.0071(18)
C731 0.031(2) 0.025(2) 0.0104(18) -0.0027(16) 0.0027(15) -0.0017(14)
N731 0.039(2) 0.0284(19) 0.0265(19) 0.0048(15) 0.0104(15) -0.0040(14)
C732 0.029(2) 0.0137(18) 0.030(2) -0.0018(15) 0.0067(17) 0.0002(15)
N732 0.045(2) 0.0175(17) 0.046(2) -0.0011(14) 0.0280(18) -0.0004(14)
B81 0.029(6) 0.023(3) 0.024(3) 0.003(3) 0.015(3) -0.001(2)
F81 0.059(3) 0.0235(19) 0.023(2) -0.0039(16) 0.0113(18) -0.0096(14)
F82 0.048(3) 0.0201(18) 0.028(2) 0.0005(16) 0.0066(17) 0.0020(13)
F83 0.110(4) 0.035(2) 0.022(2) 0.020(2) 0.013(2) 0.0060(16)
F84 0.036(3) 0.055(3) 0.145(6) -0.002(2) 0.035(3) 0.006(3)
B82 0.029(6) 0.023(3) 0.024(3) 0.003(3) 0.015(3) -0.001(2)
F85 0.061(6) 0.021(4) 0.013(4) 0.001(3) 0.005(3) 0.006(3)
F86 0.077(7) 0.029(4) 0.010(4) -0.015(4) -0.002(3) 0.001(3)
F87 0.101(9) 0.010(4) 0.031(4) 0.009(4) -0.012(5) -0.004(3)
F88 0.031(6) 0.098(9) 0.131(11) 0.019(5) 0.041(6) 0.056(8)
O91 0.035(2) 0.0248(17) 0.062(2) 0.0035(13) 0.0311(16) -0.0011(14)
C91 0.045(3) 0.032(3) 0.039(3) 0.012(2) 0.018(2) 0.014(2)
C92 0.039(3) 0.034(3) 0.035(3) 0.012(2) 0.014(2) 0.006(2)

loop_
_atom_type_symbol
_atom_type_description
_atom_type_scat_dispersion_real
_atom_type_scat_dispersion_imag
_atom_type_scat_source
C C 0.0033 0.0016 'International Tables Vol C Tables 4.2.6.8 and 6.1.1.4'
H H 0.0000 0.0000 'International Tables Vol C Tables 4.2.6.8 and 6.1.1.4'
B B 0.0013 0.0007 'International Tables Vol C Tables 4.2.6.8 and 6.1.1.4'
F F 0.0171 0.0103 'International Tables Vol C Tables 4.2.6.8 and 6.1.1.4'
Fe Fe 0.3463 0.8444 'International Tables Vol C Tables 4.2.6.8 and 6.1.1.4'
N N 0.0061 0.0033 'International Tables Vol C Tables 4.2.6.8 and 6.1.1.4'
O O 0.0106 0.0060 'International Tables Vol C Tables 4.2.6.8 and 6.1.1.4'

loop_
_geom_angle_atom_site_label_1
_geom_angle_atom_site_label_2
_geom_angle_atom_site_label_3
_geom_angle
N41 Fe1 N11 173.43(11)
N41 Fe1 N61 93.32(11)
N11 Fe1 N61 91.88(10)
N41 Fe1 N51 90.95(11)
N11 Fe1 N51 93.79(11)
N61 Fe1 N51 81.61(11)
N41 Fe1 N31 81.45(11)
N11 Fe1 N31 93.71(11)
N61 Fe1 N31 172.76(11)
N51 Fe1 N31 93.42(11)
N41 Fe1 N21 93.83(11)
N11 Fe1 N21 81.72(11)
N61 Fe1 N21 94.73(11)
N51 Fe1 N21 174.15(10)
N31 Fe1 N21 90.62(10)
C16 N11 C12 117.9(3)
C16 N11 Fe1 127.6(2)
C12 N11 Fe1 114.5(2)
N11 C12 C13 121.3(3)
N11 C12 C22 114.7(3)
C13 C12 C22 123.9(3)
C14 C13 C12 119.3(3)
C14 C13 H13 120.3
C12 C13 H13 120.3
C13 C14 C15 120.1(3)
C13 C14 H14 120.0
C15 C14 H14 120.0
C14 C15 C16 117.2(3)
C14 C15 C17 122.1(3)
C16 C15 C17 120.7(3)
N11 C16 C15 124.1(3)
N11 C16 H16 117.9
C15 C16 H16 117.9
C15 C17 H17A 109.5
C15 C17 H17B 109.5
H17A C17 H17B 109.5
C15 C17 H17C 109.5
H17A C17 H17C 109.5
H17B C17 H17C 109.5
C26 N21 C22 118.2(3)
C26 N21 Fe1 127.3(2)
C22 N21 Fe1 114.5(2)
N21 C22 C23 121.7(3)
N21 C22 C12 114.0(3)
C23 C22 C12 124.3(3)
C24 C23 C22 118.8(3)
C24 C23 H23 120.6
C22 C23 H23 120.6
C25 C24 C23 120.5(3)
C25 C24 H24 119.7
C23 C24 H24 119.7
C24 C25 C26 117.3(3)
C24 C25 C27 122.8(3)
C26 C25 C27 119.9(3)
N21 C26 C25 123.4(3)
N21 C26 H26 118.3
C25 C26 H26 118.3
C25 C27 H27A 109.5
C25 C27 H27B 109.5
H27A C27 H27B 109.5
C25 C27 H27C 109.5
H27A C27 H27C 109.5
H27B C27 H27C 109.5
C36 N31 C32 117.9(3)
C36 N31 Fe1 127.4(2)
C32 N31 Fe1 114.7(2)
N31 C32 C33 121.1(3)
N31 C32 C42 114.6(3)
C33 C32 C42 124.3(3)
C34 C33 C32 119.3(3)
C34 C33 H33 120.3
C32 C33 H33 120.3
C33 C34 C35 120.6(3)
C33 C34 H34 119.7
C35 C34 H34 119.7
C36 C35 C34 116.6(3)
C36 C35 C37 120.6(3)
C34 C35 C37 122.8(3)
N31 C36 C35 124.4(3)
N31 C36 H36 117.8
C35 C36 H36 117.8
C35 C37 H37A 109.5
C35 C37 H37B 109.5
H37A C37 H37B 109.5
C35 C37 H37C 109.5
H37A C37 H37C 109.5
H37B C37 H37C 109.5
C46 N41 C42 117.4(3)
C46 N41 Fe1 126.9(2)
C42 N41 Fe1 115.7(2)
N41 C42 C43 121.3(3)
N41 C42 C32 113.6(3)
C43 C42 C32 125.1(3)
C44 C43 C42 119.7(3)
C44 C43 H43 120.1
C42 C43 H43 120.1
C43 C44 C45 120.2(3)
C43 C44 H44 119.9
C45 C44 H44 119.9
C44 C45 C46 116.7(3)
C44 C45 C47 122.9(3)
C46 C45 C47 120.4(3)
N41 C46 C45 124.7(3)
N41 C46 H46 117.7
C45 C46 H46 117.7
C45 C47 H47A 109.5
C45 C47 H47B 109.5
H47A C47 H47B 109.5
C45 C47 H47C 109.5
H47A C47 H47C 109.5
H47B C47 H47C 109.5
C56 N51 C52 118.0(3)
C56 N51 Fe1 126.9(2)
C52 N51 Fe1 115.1(2)
N51 C52 C53 121.0(3)
N51 C52 C62 114.2(3)
C53 C52 C62 124.8(3)
C54 C53 C52 120.2(3)
C54 C53 H53 119.9
C52 C53 H53 119.9
C53 C54 C55 119.6(3)
C53 C54 H54 120.2
C55 C54 H54 120.2
C56 C55 C54 117.2(3)
C56 C55 C57 119.9(3)
C54 C55 C57 122.9(3)
N51 C56 C55 124.0(3)
N51 C56 H56 118.0
C55 C56 H56 118.0
C55 C57 H57A 109.5
C55 C57 H57B 109.5
H57A C57 H57B 109.5
C55 C57 H57C 109.5
H57A C57 H57C 109.5
H57B C57 H57C 109.5
C66 N61 C62 118.3(3)
C66 N61 Fe1 126.6(2)
C62 N61 Fe1 115.1(2)
N61 C62 C63 121.1(3)
N61 C62 C52 114.1(3)
C63 C62 C52 124.8(3)
C64 C63 C62 119.6(3)
C64 C63 H63 120.2
C62 C63 H63 120.2
C63 C64 C65 120.2(3)
C63 C64 H64 119.9
C65 C64 H64 119.9
C64 C65 C66 116.8(3)
C64 C65 C67 123.5(3)
C66 C65 C67 119.7(3)
N61 C66 C65 124.0(3)
N61 C66 H66 118.0
C65 C66 H66 118.0
C65 C67 H67A 109.5
C65 C67 H67B 109.5
H67A C67 H67B 109.5
C65 C67 H67C 109.5
H67A C67 H67C 109.5
H67B C67 H67C 109.5
C72 C71 C711 124.2(3)
C72 C71 C712 121.1(3)
C711 C71 C712 114.3(3)
O721 C72 C73 113.6(3)
O721 C72 C71 122.4(3)
C73 C72 C71 123.9(3)
C72 C73 C732 122.4(3)
C72 C73 C731 121.0(3)
C732 C73 C731 116.5(3)
N711 C711 C71 177.0(4)
N712 C712 C71 177.1(4)
C72 O721 C721 120.1(3)
O721 C721 H72A 109.5
O721 C721 H72B 109.5
H72A C721 H72B 109.5
O721 C721 H72C 109.5
H72A C721 H72C 109.5
H72B C721 H72C 109.5
N731 C731 C73 177.2(4)
N732 C732 C73 175.9(4)
F84 B81 F81 110.7(6)
F84 B81 F83 109.2(6)
F81 B81 F83 108.9(6)
F84 B81 F82 108.6(6)
F81 B81 F82 110.5(5)
F83 B81 F82 108.9(6)
F88 B82 F85 109.9(8)
F88 B82 F87 109.9(8)
F85 B82 F87 110.0(8)
F88 B82 F86 109.7(8)
F85 B82 F86 109.3(7)
F87 B82 F86 108.0(7)
C91 O91 H91 109.5
O91 C91 C92 109.7(3)
O91 C91 H91A 109.7
C92 C91 H91A 109.7
O91 C91 H91B 109.7
C92 C91 H91B 109.7
H91A C91 H91B 108.2
C91 C92 H92A 109.5
C91 C92 H92B 109.5
H92A C92 H92B 109.5
C91 C92 H92C 109.5
H92A C92 H92C 109.5
H92B C92 H92C 109.5

loop_
_geom_bond_atom_site_label_1
_geom_bond_atom_site_label_2
_geom_bond_distance
Fe1 N41 1.967(3)
Fe1 N11 1.968(3)
Fe1 N61 1.969(3)
Fe1 N51 1.969(3)
Fe1 N31 1.979(3)
Fe1 N21 1.985(3)
N11 C16 1.344(4)
N11 C12 1.362(4)
C12 C13 1.390(4)
C12 C22 1.465(5)
C13 C14 1.384(5)
C13 H13 0.9500
C14 C15 1.384(5)
C14 H14 0.9500
C15 C16 1.387(4)
C15 C17 1.505(5)
C16 H16 0.9500
C17 H17A 0.9800
C17 H17B 0.9800
C17 H17C 0.9800
N21 C26 1.340(4)
N21 C22 1.359(4)
C22 C23 1.384(5)
C23 C24 1.380(5)
C23 H23 0.9500
C24 C25 1.378(5)
C24 H24 0.9500
C25 C26 1.391(5)
C25 C27 1.496(5)
C26 H26 0.9500
C27 H27A 0.9800
C27 H27B 0.9800
C27 H27C 0.9800
N31 C36 1.342(4)
N31 C32 1.364(4)
C32 C33 1.387(4)
C32 C42 1.460(4)
C33 C34 1.377(5)
C33 H33 0.9500
C34 C35 1.386(5)
C34 H34 0.9500
C35 C36 1.385(4)
C35 C37 1.498(5)
C36 H36 0.9500
C37 H37A 0.9800
C37 H37B 0.9800
C37 H37C 0.9800
N41 C46 1.341(4)
N41 C42 1.364(4)
C42 C43 1.391(4)
C43 C44 1.378(5)
C43 H43 0.9500
C44 C45 1.384(4)
C44 H44 0.9500
C45 C46 1.394(4)
C45 C47 1.498(5)
C46 H46 0.9500
C47 H47A 0.9800
C47 H47B 0.9800
C47 H47C 0.9800
N51 C56 1.345(4)
N51 C52 1.359(4)
C52 C53 1.388(4)
C52 C62 1.462(4)
C53 C54 1.376(5)
C53 H53 0.9500
C54 C55 1.391(4)
C54 H54 0.9500
C55 C56 1.391(4)
C55 C57 1.496(4)
C56 H56 0.9500
C57 H57A 0.9800
C57 H57B 0.9800
C57 H57C 0.9800
N61 C66 1.339(4)
N61 C62 1.360(4)
C62 C63 1.387(4)
C63 C64 1.380(5)
C63 H63 0.9500
C64 C65 1.386(4)
C64 H64 0.9500
C65 C66 1.394(4)
C65 C67 1.500(5)
C66 H66 0.9500
C67 H67A 0.9800
C67 H67B 0.9800
C67 H67C 0.9800
C71 C72 1.407(4)
C71 C711 1.420(5)
C71 C712 1.425(5)
C72 O721 1.341(4)
C72 C73 1.402(4)
C73 C732 1.423(5)
C73 C731 1.424(5)
C711 N711 1.154(4)
C712 N712 1.151(4)
O721 C721 1.450(4)
C721 H72A 0.9800
C721 H72B 0.9800
C721 H72C 0.9800
C731 N731 1.153(4)
C732 N732 1.148(4)
B81 F84 1.365(9)
B81 F81 1.382(8)
B81 F83 1.385(8)
B81 F82 1.385(8)
B82 F88 1.363(10)
B82 F85 1.380(9)
B82 F87 1.383(9)
B82 F86 1.384(9)
O91 C91 1.418(4)
O91 H91 0.8400
C91 C92 1.489(6)
C91 H91A 0.9900
C91 H91B 0.9900
C92 H92A 0.9800
C92 H92B 0.9800
C92 H92C 0.9800

loop_
_geom_hbond_atom_site_label_D
_geom_hbond_atom_site_label_H
_geom_hbond_atom_site_label_A
_geom_hbond_site_symmetry_A
_geom_hbond_distance_DH
_geom_hbond_distance_HA
_geom_hbond_distance_DA
_geom_hbond_angle_DHA
_geom_hbond_publ_flag
O91 H91 N712 . 0.84 2.11 2.895(5) 156 no
C13 H13 F81 . 0.95 2.45 3.298(4) 149 no
C43 H43 F87 2_546 0.95 2.40 3.277(6) 154 no
C63 H63 F83 1_554 0.95 2.50 3.276(4) 138 no
C63 H63 F85 1_554 0.95 2.39 3.330(6) 170 no

loop_
_geom_torsion_atom_site_label_1
_geom_torsion_atom_site_label_2
_geom_torsion_atom_site_label_3
_geom_torsion_atom_site_label_4
_geom_torsion
C16 N11 C12 C13 0.2(5)
Fe1 N11 C12 C13 -177.8(2)
C16 N11 C12 C22 -178.3(3)
Fe1 N11 C12 C22 3.7(3)
N11 C12 C13 C14 0.6(5)
C22 C12 C13 C14 178.9(3)
C12 C13 C14 C15 -1.3(5)
C13 C14 C15 C16 1.3(5)
C13 C14 C15 C17 -179.3(3)
C12 N11 C16 C15 -0.1(5)
Fe1 N11 C16 C15 177.5(2)
C14 C15 C16 N11 -0.6(5)
C17 C15 C16 N11 180.0(3)
C26 N21 C22 C23 -2.0(5)
Fe1 N21 C22 C23 176.3(3)
C26 N21 C22 C12 174.6(3)
Fe1 N21 C22 C12 -7.1(3)
N11 C12 C22 N21 2.2(4)
C13 C12 C22 N21 -176.2(3)
N11 C12 C22 C23 178.8(3)
C13 C12 C22 C23 0.3(5)
N21 C22 C23 C24 1.4(5)
C12 C22 C23 C24 -174.8(3)
C22 C23 C24 C25 0.4(5)
C23 C24 C25 C26 -1.4(5)
C23 C24 C25 C27 179.8(3)
C22 N21 C26 C25 0.9(5)
Fe1 N21 C26 C25 -177.2(2)
C24 C25 C26 N21 0.8(5)
C27 C25 C26 N21 179.6(3)
C36 N31 C32 C33 -0.9(4)
Fe1 N31 C32 C33 -179.3(2)
C36 N31 C32 C42 177.6(3)
Fe1 N31 C32 C42 -0.7(3)
N31 C32 C33 C34 0.8(5)
C42 C32 C33 C34 -177.6(3)
C32 C33 C34 C35 0.7(5)
C33 C34 C35 C36 -2.0(5)
C33 C34 C35 C37 178.9(3)
C32 N31 C36 C35 -0.5(5)
Fe1 N31 C36 C35 177.6(2)
C34 C35 C36 N31 1.9(5)
C37 C35 C36 N31 -178.9(3)
C46 N41 C42 C43 -1.0(5)
Fe1 N41 C42 C43 179.4(2)
C46 N41 C42 C32 178.7(3)
Fe1 N41 C42 C32 -0.9(3)
N31 C32 C42 N41 1.0(4)
C33 C32 C42 N41 179.5(3)
N31 C32 C42 C43 -179.3(3)
C33 C32 C42 C43 -0.8(5)
N41 C42 C43 C44 0.0(5)
C32 C42 C43 C44 -179.6(3)
C42 C43 C44 C45 1.2(5)
C43 C44 C45 C46 -1.3(5)
C43 C44 C45 C47 177.9(3)
C42 N41 C46 C45 0.9(5)
Fe1 N41 C46 C45 -179.7(2)
C44 C45 C46 N41 0.3(5)
C47 C45 C46 N41 -178.9(3)
C56 N51 C52 C53 0.0(4)
Fe1 N51 C52 C53 -178.7(2)
C56 N51 C52 C62 178.1(3)
Fe1 N51 C52 C62 -0.7(3)
N51 C52 C53 C54 -0.8(5)
C62 C52 C53 C54 -178.6(3)
C52 C53 C54 C55 1.2(5)
C53 C54 C55 C56 -0.7(5)
C53 C54 C55 C57 179.4(3)
C52 N51 C56 C55 0.4(5)
Fe1 N51 C56 C55 179.0(2)
C54 C55 C56 N51 -0.1(5)
C57 C55 C56 N51 179.8(3)
C66 N61 C62 C63 0.1(4)
Fe1 N61 C62 C63 -177.0(2)
C66 N61 C62 C52 179.4(3)
Fe1 N61 C62 C52 2.3(3)
N51 C52 C62 N61 -1.0(4)
C53 C52 C62 N61 176.9(3)
N51 C52 C62 C63 178.2(3)
C53 C52 C62 C63 -3.8(5)
N61 C62 C63 C64 -0.3(5)
C52 C62 C63 C64 -179.5(3)
C62 C63 C64 C65 0.0(5)
C63 C64 C65 C66 0.5(5)
C63 C64 C65 C67 -179.8(3)
C62 N61 C66 C65 0.5(5)
Fe1 N61 C66 C65 177.2(2)
C64 C65 C66 N61 -0.8(5)
C67 C65 C66 N61 179.5(3)
C711 C71 C72 O721 24.6(5)
C712 C71 C72 O721 -162.2(3)
C711 C71 C72 C73 -153.8(3)
C712 C71 C72 C73 19.5(5)
O721 C72 C73 C732 -156.0(3)
C71 C72 C73 C732 22.5(5)
O721 C72 C73 C731 20.5(5)
C71 C72 C73 C731 -161.0(3)
C73 C72 O721 C721 -151.6(3)
C71 C72 O721 C721 29.9(5)

_cod_database_fobs_code 2242714
